data_7035449
loop_
_publ_author_name
'Tirfoin, R\'emi'
'Abdalla, Joseph A. B.'
'Aldridge, Simon'

_publ_section_title
;
 Extension of conjugation: probing anion binding strength and reporter
 mechanisms in (phenyl)cyclopentadienyl and indenyl receptors.
;
_journal_issue 29
_journal_name_full 'Dalton transactions (Cambridge, England : 2003)'
_journal_page_first 13049
_journal_page_last 13059
_journal_paper_doi 10.1039/c5dt01955a
_journal_volume 44
_journal_year 2015
_chemical_formula_moiety 'C34 H35 B1 Fe1'
_chemical_formula_sum 'C34 H35 B Fe'
_chemical_formula_weight 510.31
_space_group_IT_number 2
_symmetry_cell_setting triclinic
_symmetry_space_group_name_Hall '-P 1'
_symmetry_space_group_name_H-M 'P -1'
_atom_sites_solution_hydrogens difmap
_atom_sites_solution_primary other
_audit_creation_date 13-04-11
_audit_creation_method CRYSTALS_ver_14.40
_audit_update_record
;
2015-05-05 deposited with the CCDC.
2015-06-16 downloaded from the CCDC.
;
_cell_angle_alpha 71.4209(8)
_cell_angle_beta 83.5154(8)
_cell_angle_gamma 77.8551(8)
_cell_formula_units_Z 2
_cell_length_a 7.45110(10)
_cell_length_b 11.4935(2)
_cell_length_c 16.8162(3)
_cell_measurement_reflns_used 5313
_cell_measurement_temperature 150
_cell_measurement_theta_max 27
_cell_measurement_theta_min 5
_cell_volume 1332.88(4)
_computing_cell_refinement 'DENZO/SCALEPACK (Otwinowski & Minor, 1997)'
_computing_data_collection 'COLLECT (Nonius, 2001).'
_computing_data_reduction 'DENZO/SCALEPACK (Otwinowski & Minor, 1997)'
_computing_molecular_graphics 'CAMERON (Watkin et al., 1996)'
_computing_publication_material 'CRYSTALS (Betteridge et al., 2003)'
_computing_structure_refinement 'CRYSTALS (Betteridge et al., 2003)'
_computing_structure_solution 'Superflip (Palatinus & Chapuis, 2007)'
_diffrn_ambient_temperature 150
_diffrn_measured_fraction_theta_full 0.993
_diffrn_measured_fraction_theta_max 0.991
_diffrn_measurement_device Area
_diffrn_measurement_device_type 'Nonius KappaCCD'
_diffrn_measurement_method \w
_diffrn_radiation_monochromator graphite
_diffrn_radiation_type 'Mo K\a'
_diffrn_radiation_wavelength 0.71073
_diffrn_reflns_av_R_equivalents 0.034
_diffrn_reflns_limit_h_max 9
_diffrn_reflns_limit_h_min -9
_diffrn_reflns_limit_k_max 14
_diffrn_reflns_limit_k_min -14
_diffrn_reflns_limit_l_max 21
_diffrn_reflns_limit_l_min -21
_diffrn_reflns_number 35607
_diffrn_reflns_theta_full 25.262
_diffrn_reflns_theta_max 27.458
_diffrn_reflns_theta_min 5.123
_diffrn_standards_number 0
_exptl_absorpt_coefficient_mu 0.587
_exptl_absorpt_correction_T_max 0.92
_exptl_absorpt_correction_T_min 0.81
_exptl_absorpt_correction_type multi-scan
_exptl_absorpt_process_details 'DENZO/SCALEPACK (Otwinowski & Minor, 1997)'
_exptl_crystal_colour orange
_exptl_crystal_density_diffrn 1.271
_exptl_crystal_density_method 'not measured'
_exptl_crystal_description block
_exptl_crystal_F_000 540
_exptl_crystal_size_max 0.200
_exptl_crystal_size_mid 0.170
_exptl_crystal_size_min 0.140
_refine_diff_density_max 0.53
_refine_diff_density_min -0.54
_refine_ls_extinction_method None
_refine_ls_goodness_of_fit_ref 0.9290
_refine_ls_hydrogen_treatment constr
_refine_ls_matrix_type full
_refine_ls_number_parameters 371
_refine_ls_number_reflns 6037
_refine_ls_number_restraints 180
_refine_ls_R_factor_all 0.0659
_refine_ls_R_factor_gt 0.0454
_refine_ls_shift/su_max 0.0028520
_refine_ls_shift/su_mean 0.0001598
_refine_ls_structure_factor_coef Fsqd
_refine_ls_weighting_details
;
 Method, part 1, Chebychev polynomial, (Watkin, 1994, Prince, 1982) 
 [weight] = 1.0/[A~0~*T~0~(x)+A~1~*T~1~(x) ... +A~n-1~]*T~n-1~(x)] 
 where A~i~ are the Chebychev coefficients listed below and x= Fcalc/Fmax 
 Method = Robust Weighting (Prince, 1982) 
 W = [weight] * [1-(deltaF/6*sigmaF)^2^]^2^ 
 A~i~ are: 
 9.39 12.7 5.81 1.55 
;
_refine_ls_weighting_scheme calc
_refine_ls_wR_factor_all 0.1117
_refine_ls_wR_factor_gt 0.0927
_refine_ls_wR_factor_ref 0.1117
_reflns_limit_h_max 9
_reflns_limit_h_min -9
_reflns_limit_k_max 14
_reflns_limit_k_min -13
_reflns_limit_l_max 21
_reflns_limit_l_min 0
_reflns_number_gt 4693
_reflns_number_total 6037
_reflns_threshold_expression I>2.0\s(I)
_oxford_diffrn_Wilson_B_factor 2.05
_oxford_diffrn_Wilson_scale 3.17
_oxford_refine_ls_r_factor_ref 0.0659
_oxford_refine_ls_scale 0.4224(5)
_oxford_reflns_number_all 6037
_oxford_reflns_threshold_expression_ref I>0.0\s(I)
_oxford_structure_analysis_title '007rt12  in P -1'
_cod_data_source_file c5dt01955a2.cif
_cod_data_source_block IIa
_cod_depositor_comments
;
The following automatic conversions were performed:

'_atom_sites_solution_primary' value 'Other' changed to 'other'
according to
/usr/data/users/saulius/crontab/automatic-downloads/rss-feeds/RSC/lib/dictionaries/cif_core.dic
dictionary named 'cif_core.dic' version 2.4.2 from 2011-04-26.

Automatic conversion script
Id: cif_fix_values 3271 2015-04-21 07:52:19Z andrius 

 Adding full bibliography for 7035444--7035451.cif.
;
_cod_original_sg_symbol_H-M 'P -1 '
_cod_original_formula_sum 'C34 H35 B1 Fe1'
_cod_database_code 7035449

loop_
_symmetry_equiv_pos_as_xyz
x,y,z
-x,-y,-z

loop_
_atom_site_label
_atom_site_type_symbol
_atom_site_fract_x
_atom_site_fract_y
_atom_site_fract_z
_atom_site_U_iso_or_equiv
_atom_site_occupancy
_atom_site_adp_type
_atom_site_refinement_flags_posn
_atom_site_refinement_flags_occupancy
_atom_site_disorder_assembly
_atom_site_disorder_group
C40 C 0.9728(6) 0.1551(4) 0.4642(6) 0.0390 0.743(17) Uani D P 1 1
C41 C 1.0654(8) 0.2078(6) 0.5091(2) 0.0381 0.743(17) Uani D P 1 1
C42 C 1.1912(9) 0.2757(7) 0.4525(4) 0.0373 0.743(17) Uani D P 1 1
C43 C 1.1753(9) 0.2651(7) 0.3719(3) 0.0418 0.743(17) Uani D P 1 1
C44 C 1.0418(8) 0.1890(7) 0.3800(5) 0.0427 0.743(17) Uani D P 1 1
C45 C 0.9875(18) 0.1597(12) 0.4260(14) 0.0340 0.257(17) Uani D P 1 2
C46 C 1.041(2) 0.1815(16) 0.4969(8) 0.0351 0.257(17) Uani D P 1 2
C47 C 1.174(3) 0.260(2) 0.4703(9) 0.0333 0.257(17) Uani D P 1 2
C48 C 1.207(2) 0.2835(16) 0.3823(9) 0.0325 0.257(17) Uani D P 1 2
C49 C 1.086(2) 0.2250(15) 0.3552(8) 0.0318 0.257(17) Uani D P 1 2
Fe1 Fe 0.93004(5) 0.34605(3) 0.41267(2) 0.0243 1.0000 Uani . . . .
C2 C 0.8622(3) 0.5189(2) 0.32809(15) 0.0250 1.0000 Uani . . . .
C3 C 0.8715(3) 0.5299(2) 0.40930(15) 0.0264 1.0000 Uani . . . .
C4 C 0.7423(3) 0.4637(2) 0.46404(15) 0.0273 1.0000 Uani . . . .
C5 C 0.6532(3) 0.4115(2) 0.41650(15) 0.0243 1.0000 Uani . . . .
C6 C 0.7257(3) 0.4468(2) 0.33140(15) 0.0221 1.0000 Uani . . . .
C7 C 0.6613(3) 0.4177(2) 0.26129(15) 0.0238 1.0000 Uani . . . .
C8 C 0.6248(3) 0.5105(2) 0.18289(15) 0.0245 1.0000 Uani . . . .
C9 C 0.5611(4) 0.4742(2) 0.12005(16) 0.0317 1.0000 Uani . . . .
C10 C 0.5270(4) 0.3552(3) 0.13369(18) 0.0361 1.0000 Uani . . . .
C11 C 0.5639(4) 0.2658(3) 0.21100(18) 0.0337 1.0000 Uani . . . .
C12 C 0.6305(4) 0.2975(2) 0.27342(17) 0.0289 1.0000 Uani . . . .
B13 B 0.6353(4) 0.6538(3) 0.15897(17) 0.0236 1.0000 Uani . . . .
C14 C 0.5877(3) 0.7324(2) 0.22312(14) 0.0228 1.0000 Uani . . . .
C15 C 0.6990(3) 0.8188(2) 0.22423(15) 0.0248 1.0000 Uani . . . .
C16 C 0.8618(4) 0.8456(3) 0.16383(18) 0.0345 1.0000 Uani . . . .
C17 C 0.6619(4) 0.8814(2) 0.28496(16) 0.0289 1.0000 Uani . . . .
C18 C 0.5163(4) 0.8658(2) 0.34400(16) 0.0299 1.0000 Uani . . . .
C19 C 0.4772(4) 0.9382(3) 0.40679(19) 0.0407 1.0000 Uani . . . .
C20 C 0.4034(4) 0.7853(2) 0.34066(16) 0.0301 1.0000 Uani . . . .
C21 C 0.4366(3) 0.7193(2) 0.28217(15) 0.0260 1.0000 Uani . . . .
C22 C 0.2998(4) 0.6386(3) 0.28314(17) 0.0310 1.0000 Uani . . . .
C23 C 0.6847(3) 0.7193(2) 0.06361(15) 0.0248 1.0000 Uani . . . .
C24 C 0.5531(3) 0.8133(2) 0.01350(15) 0.0252 1.0000 Uani . . . .
C25 C 0.6014(4) 0.8781(2) -0.06878(16) 0.0288 1.0000 Uani . . . .
C26 C 0.7769(4) 0.8522(2) -0.10412(16) 0.0300 1.0000 Uani . . . .
C27 C 0.8269(5) 0.9258(3) -0.19261(17) 0.0418 1.0000 Uani . . . .
C28 C 0.9045(4) 0.7560(2) -0.05609(16) 0.0307 1.0000 Uani . . . .
C29 C 0.8605(4) 0.6886(2) 0.02663(16) 0.0276 1.0000 Uani . . . .
C30 C 1.0071(4) 0.5856(3) 0.07493(18) 0.0344 1.0000 Uani . . . .
C31 C 0.3559(4) 0.8396(3) 0.04614(17) 0.0317 1.0000 Uani . . . .
H401 H 0.8756 0.1070 0.4865 0.0463 0.743(17) Uiso R P 1 1
H411 H 1.0404 0.2034 0.5682 0.0450 0.743(17) Uiso R P 1 1
H421 H 1.2682 0.3241 0.4666 0.0442 0.743(17) Uiso R P 1 1
H431 H 1.2426 0.3042 0.3204 0.0503 0.743(17) Uiso R P 1 1
H441 H 1.0007 0.1673 0.3347 0.0508 0.743(17) Uiso R P 1 1
H451 H 0.8967 0.1087 0.4271 0.0421 0.257(17) Uiso R P 1 2
H461 H 0.9956 0.1493 0.5551 0.0430 0.257(17) Uiso R P 1 2
H471 H 1.2345 0.2923 0.5057 0.0399 0.257(17) Uiso R P 1 2
H481 H 1.2897 0.3357 0.3455 0.0391 0.257(17) Uiso R P 1 2
H491 H 1.0745 0.2257 0.2977 0.0391 0.257(17) Uiso R P 1 2
H21 H 0.9378 0.5526 0.2782 0.0299 1.0000 Uiso R . . .
H31 H 0.9552 0.5733 0.4253 0.0317 1.0000 Uiso R . . .
H41 H 0.7178 0.4550 0.5238 0.0325 1.0000 Uiso R . . .
H51 H 0.5581 0.3615 0.4382 0.0289 1.0000 Uiso R . . .
H91 H 0.5411 0.5327 0.0662 0.0379 1.0000 Uiso R . . .
H101 H 0.4792 0.3353 0.0912 0.0437 1.0000 Uiso R . . .
H111 H 0.5417 0.1841 0.2213 0.0413 1.0000 Uiso R . . .
H121 H 0.6536 0.2380 0.3257 0.0348 1.0000 Uiso R . . .
H161 H 0.9198 0.9042 0.1776 0.0526 1.0000 Uiso R . . .
H162 H 0.9524 0.7704 0.1671 0.0525 1.0000 Uiso R . . .
H163 H 0.8248 0.8811 0.1065 0.0520 1.0000 Uiso R . . .
H171 H 0.7391 0.9367 0.2849 0.0349 1.0000 Uiso R . . .
H193 H 0.4529 0.8849 0.4624 0.0617 1.0000 Uiso R . . .
H192 H 0.5795 0.9765 0.4085 0.0619 1.0000 Uiso R . . .
H191 H 0.3709 1.0022 0.3915 0.0613 1.0000 Uiso R . . .
H201 H 0.3026 0.7741 0.3798 0.0358 1.0000 Uiso R . . .
H223 H 0.1798 0.6712 0.3048 0.0475 1.0000 Uiso R . . .
H222 H 0.2860 0.6340 0.2279 0.0468 1.0000 Uiso R . . .
H221 H 0.3370 0.5551 0.3197 0.0468 1.0000 Uiso R . . .
H251 H 0.5123 0.9407 -0.1010 0.0354 1.0000 Uiso R . . .
H273 H 0.9582 0.9034 -0.2051 0.0628 1.0000 Uiso R . . .
H272 H 0.7936 1.0151 -0.2000 0.0630 1.0000 Uiso R . . .
H271 H 0.7617 0.9072 -0.2322 0.0631 1.0000 Uiso R . . .
H281 H 1.0219 0.7358 -0.0802 0.0362 1.0000 Uiso R . . .
H301 H 1.1144 0.5734 0.0389 0.0525 1.0000 Uiso R . . .
H302 H 1.0439 0.6063 0.1210 0.0528 1.0000 Uiso R . . .
H303 H 0.9646 0.5075 0.0976 0.0532 1.0000 Uiso R . . .
H313 H 0.2935 0.9159 0.0093 0.0484 1.0000 Uiso R . . .
H312 H 0.3493 0.8478 0.1019 0.0487 1.0000 Uiso R . . .
H311 H 0.2938 0.7732 0.0480 0.0491 1.0000 Uiso R . . .

loop_
_atom_site_aniso_label
_atom_site_aniso_U_11
_atom_site_aniso_U_22
_atom_site_aniso_U_33
_atom_site_aniso_U_23
_atom_site_aniso_U_13
_atom_site_aniso_U_12
C40 0.035(2) 0.0216(17) 0.056(3) -0.010(2) -0.007(2) 0.0031(15)
C41 0.034(2) 0.029(2) 0.044(2) -0.0060(17) -0.0138(18) 0.0064(18)
C42 0.022(2) 0.033(3) 0.053(3) -0.012(2) -0.009(2) 0.0033(17)
C43 0.026(2) 0.047(3) 0.051(3) -0.021(2) 0.0005(19) 0.0057(19)
C44 0.037(3) 0.036(3) 0.060(3) -0.028(2) -0.006(2) 0.006(2)
C45 0.028(5) 0.027(4) 0.044(6) -0.008(4) -0.011(4) 0.003(4)
C46 0.031(5) 0.026(5) 0.040(5) -0.002(4) -0.009(4) 0.002(4)
C47 0.026(5) 0.030(5) 0.040(5) -0.010(4) -0.007(4) 0.007(4)
C48 0.021(5) 0.028(5) 0.047(5) -0.015(4) 0.002(4) 0.002(4)
C49 0.029(5) 0.026(5) 0.039(5) -0.014(4) -0.005(4) 0.006(4)
Fe1 0.02155(17) 0.02299(18) 0.02668(18) -0.00711(13) -0.00343(13) 0.00035(12)
C2 0.0259(12) 0.0244(12) 0.0244(12) -0.0055(9) -0.0034(9) -0.0056(9)
C3 0.0277(12) 0.0235(11) 0.0283(12) -0.0082(10) -0.0088(10) -0.0011(9)
C4 0.0263(12) 0.0305(13) 0.0234(12) -0.0112(10) -0.0039(9) 0.0043(10)
C5 0.0210(11) 0.0237(11) 0.0258(12) -0.0067(9) -0.0002(9) -0.0006(9)
C6 0.0211(11) 0.0202(11) 0.0234(11) -0.0049(9) -0.0050(9) -0.0007(9)
C7 0.0237(11) 0.0218(11) 0.0258(12) -0.0068(9) -0.0005(9) -0.0050(9)
C8 0.0293(12) 0.0232(11) 0.0222(11) -0.0066(9) -0.0027(9) -0.0073(9)
C9 0.0434(15) 0.0298(13) 0.0252(12) -0.0082(10) -0.0053(11) -0.0123(11)
C10 0.0506(17) 0.0340(14) 0.0323(14) -0.0145(11) -0.0054(12) -0.0178(13)
C11 0.0391(15) 0.0270(13) 0.0388(15) -0.0113(11) -0.0035(12) -0.0117(11)
C12 0.0314(13) 0.0237(12) 0.0309(13) -0.0057(10) -0.0040(10) -0.0066(10)
B13 0.0226(12) 0.0256(13) 0.0249(13) -0.0083(10) -0.0061(10) -0.0058(10)
C14 0.0252(11) 0.0206(11) 0.0213(11) -0.0034(9) -0.0063(9) -0.0031(9)
C15 0.0274(12) 0.0208(11) 0.0262(12) -0.0064(9) -0.0066(9) -0.0031(9)
C16 0.0343(14) 0.0364(14) 0.0389(15) -0.0154(12) 0.0008(11) -0.0149(12)
C17 0.0334(13) 0.0208(11) 0.0340(13) -0.0087(10) -0.0109(11) -0.0029(10)
C18 0.0377(14) 0.0222(12) 0.0276(12) -0.0089(10) -0.0095(10) 0.0056(10)
C19 0.0497(17) 0.0359(15) 0.0379(15) -0.0197(13) -0.0116(13) 0.0070(13)
C20 0.0303(13) 0.0290(13) 0.0269(12) -0.0077(10) -0.0016(10) 0.0018(10)
C21 0.0256(12) 0.0234(11) 0.0257(12) -0.0043(9) -0.0046(9) -0.0008(9)
C22 0.0267(12) 0.0330(13) 0.0331(13) -0.0087(11) 0.0002(10) -0.0078(10)
C23 0.0324(13) 0.0217(11) 0.0229(11) -0.0082(9) -0.0026(9) -0.0078(10)
C24 0.0326(13) 0.0219(11) 0.0240(12) -0.0079(9) -0.0050(10) -0.0079(10)
C25 0.0385(14) 0.0235(12) 0.0274(12) -0.0074(10) -0.0093(10) -0.0087(10)
C26 0.0435(15) 0.0274(12) 0.0227(12) -0.0081(10) -0.0022(10) -0.0131(11)
C27 0.0583(19) 0.0415(16) 0.0248(13) -0.0041(12) -0.0016(13) -0.0171(14)
C28 0.0343(14) 0.0348(14) 0.0268(13) -0.0131(11) 0.0015(10) -0.0102(11)
C29 0.0332(13) 0.0257(12) 0.0266(12) -0.0099(10) -0.0040(10) -0.0069(10)
C30 0.0329(14) 0.0352(14) 0.0332(14) -0.0111(11) -0.0019(11) -0.0012(11)
C31 0.0319(13) 0.0296(13) 0.0324(13) -0.0073(11) -0.0086(11) -0.0028(10)

loop_
_atom_type_symbol
_atom_type_scat_dispersion_real
_atom_type_scat_dispersion_imag
_atom_type_scat_Cromer_Mann_a1
_atom_type_scat_Cromer_Mann_b1
_atom_type_scat_Cromer_Mann_a2
_atom_type_scat_Cromer_Mann_b2
_atom_type_scat_Cromer_Mann_a3
_atom_type_scat_Cromer_Mann_b3
_atom_type_scat_Cromer_Mann_a4
_atom_type_scat_Cromer_Mann_b4
_atom_type_scat_Cromer_Mann_c
_atom_type_scat_source
C 0.0033 0.0016 2.3100 20.8439 1.0200 10.2075 1.5886 0.5687 0.8650 51.6512 0.2156 'International Tables Vol C 4.2.6.8 and 6.1.1.4'
H 0.0000 0.0000 0.4930 10.5109 0.3229 26.1257 0.1402 3.1424 0.0408 57.7998 0.0030 'International Tables Vol C 4.2.6.8 and 6.1.1.4'
Fe 0.3463 0.8444 11.7695 4.7611 7.3573 0.3072 3.5222 15.3535 2.3045 76.8805 1.0369 'International Tables Vol C 4.2.6.8 and 6.1.1.4'
B 0.0013 0.0007 2.0545 23.2185 1.3326 1.0210 1.0979 60.3498 0.7068 0.1403 -0.1932 'International Tables Vol C 4.2.6.8 and 6.1.1.4'

loop_
_geom_angle_atom_site_label_1
_geom_angle_atom_site_label_2
_geom_angle_atom_site_label_3
_geom_angle
_geom_angle_publ_flag
C41 C40 C44 107.61(6) yes
C41 C40 Fe1 69.9(3) yes
C44 C40 Fe1 69.1(2) yes
C41 C40 H401 126.5 no
C44 C40 H401 125.9 no
Fe1 C40 H401 124.5 no
C40 C41 C42 108.64(6) yes
C40 C41 Fe1 69.9(2) yes
C42 C41 Fe1 69.2(3) yes
C40 C41 H411 125.5 no
C42 C41 H411 125.7 no
Fe1 C41 H411 123.4 no
C41 C42 C43 107.55(6) yes
C41 C42 Fe1 70.1(3) yes
C43 C42 Fe1 68.7(3) yes
C41 C42 H421 125.5 no
C43 C42 H421 126.9 no
Fe1 C42 H421 124.0 no
C42 C43 C44 107.53(6) yes
C42 C43 Fe1 70.4(3) yes
C44 C43 Fe1 70.0(3) yes
C42 C43 H431 125.8 no
C44 C43 H431 126.7 no
Fe1 C43 H431 124.2 no
C43 C44 C40 108.66(6) yes
C43 C44 Fe1 68.8(3) yes
C40 C44 Fe1 70.5(2) yes
C43 C44 H441 125.8 no
C40 C44 H441 125.5 no
Fe1 C44 H441 124.3 no
C46 C45 C49 107.58(7) yes
C46 C45 Fe1 70.0(8) yes
C49 C45 Fe1 69.7(6) yes
C46 C45 H451 125.0 no
C49 C45 H451 127.4 no
Fe1 C45 H451 125.2 no
C45 C46 C47 108.63(7) yes
C45 C46 Fe1 69.6(7) yes
C47 C46 Fe1 70.4(9) yes
C45 C46 H461 126.8 no
C47 C46 H461 124.6 no
Fe1 C46 H461 125.3 no
C46 C47 C48 107.52(7) yes
C46 C47 Fe1 69.1(9) yes
C48 C47 Fe1 71.5(9) yes
C46 C47 H471 127.0 no
C48 C47 H471 125.4 no
Fe1 C47 H471 125.7 no
C47 C48 C49 107.51(7) yes
C47 C48 Fe1 68.6(9) yes
C49 C48 Fe1 67.6(6) yes
C47 C48 H481 127.2 no
C49 C48 H481 125.2 no
Fe1 C48 H481 125.3 no
C48 C49 C45 108.63(7) yes
C48 C49 Fe1 72.3(7) yes
C45 C49 Fe1 69.8(7) yes
C48 C49 H491 127.0 no
C45 C49 H491 124.3 no
Fe1 C49 H491 125.5 no
C40 Fe1 C41 40.21(12) yes
C40 Fe1 C42 68.42(17) yes
C41 Fe1 C42 40.66(14) yes
C40 Fe1 C44 40.30(12) yes
C41 Fe1 C44 67.65(15) yes
C42 Fe1 C44 68.44(17) yes
C40 Fe1 C43 68.81(16) yes
C41 Fe1 C43 68.47(17) yes
C42 Fe1 C43 40.87(15) yes
C44 Fe1 C43 41.13(14) yes
C40 Fe1 C2 160.1(2) yes
C41 Fe1 C2 158.1(2) yes
C42 Fe1 C2 121.90(18) yes
C44 Fe1 C2 123.9(2) yes
C43 Fe1 C2 106.93(17) yes
C40 Fe1 C3 157.9(3) yes
C41 Fe1 C3 122.5(2) yes
C42 Fe1 C3 107.16(17) yes
C44 Fe1 C3 160.1(3) yes
C43 Fe1 C3 122.9(2) yes
C40 Fe1 C4 122.5(2) yes
C41 Fe1 C4 107.97(16) yes
C42 Fe1 C4 123.21(19) yes
C44 Fe1 C4 158.1(3) yes
C43 Fe1 C4 159.4(2) yes
C40 Fe1 C5 107.85(13) yes
C41 Fe1 C5 123.81(16) yes
C42 Fe1 C5 159.81(19) yes
C44 Fe1 C5 122.42(18) yes
C43 Fe1 C5 158.1(2) yes
C40 Fe1 C6 123.74(18) yes
C41 Fe1 C6 160.03(19) yes
C42 Fe1 C6 157.75(19) yes
C44 Fe1 C6 107.71(14) yes
C43 Fe1 C6 121.76(17) yes
C2 Fe1 C3 40.69(9) yes
C2 Fe1 C4 68.34(10) yes
C3 Fe1 C4 40.52(10) yes
C2 Fe1 C5 68.45(10) yes
C3 Fe1 C5 68.42(10) yes
C4 Fe1 C5 40.74(10) yes
C2 Fe1 C6 40.72(9) yes
C3 Fe1 C6 68.60(9) yes
C4 Fe1 C6 68.65(9) yes
C5 Fe1 C6 40.86(9) yes
C48 Fe1 C47 39.9(3) yes
C48 Fe1 C46 67.1(4) yes
C47 Fe1 C46 40.5(3) yes
C48 Fe1 C45 67.5(4) yes
C47 Fe1 C45 68.2(5) yes
C46 Fe1 C45 40.4(2) yes
C48 Fe1 C49 40.1(3) yes
C47 Fe1 C49 67.9(4) yes
C46 Fe1 C49 67.8(4) yes
C45 Fe1 C49 40.5(2) yes
C48 Fe1 C2 105.0(4) yes
C47 Fe1 C2 129.5(5) yes
C46 Fe1 C2 170.0(5) yes
C45 Fe1 C2 143.7(6) yes
C49 Fe1 C2 110.5(4) yes
C48 Fe1 C3 113.7(4) yes
C47 Fe1 C3 109.7(5) yes
C46 Fe1 C3 135.5(6) yes
C45 Fe1 C3 175.5(6) yes
C49 Fe1 C3 143.0(6) yes
C48 Fe1 C4 147.7(5) yes
C47 Fe1 C4 119.2(5) yes
C46 Fe1 C4 114.8(4) yes
C45 Fe1 C4 136.6(5) yes
C49 Fe1 C4 172.1(4) yes
C48 Fe1 C5 168.0(5) yes
C47 Fe1 C5 151.8(5) yes
C46 Fe1 C5 120.4(4) yes
C45 Fe1 C5 111.5(3) yes
C49 Fe1 C5 131.4(4) yes
C48 Fe1 C6 127.8(4) yes
C47 Fe1 C6 166.8(5) yes
C46 Fe1 C6 149.0(5) yes
C45 Fe1 C6 114.4(4) yes
C49 Fe1 C6 105.2(3) yes
C2 Fe1 C3 40.69(9) yes
C2 Fe1 C4 68.34(10) yes
C3 Fe1 C4 40.52(10) yes
C2 Fe1 C5 68.45(10) yes
C3 Fe1 C5 68.42(10) yes
C4 Fe1 C5 40.74(10) yes
C2 Fe1 C6 40.72(9) yes
C3 Fe1 C6 68.60(9) yes
C4 Fe1 C6 68.65(9) yes
C5 Fe1 C6 40.86(9) yes
Fe1 C2 C3 70.00(14) yes
Fe1 C2 C6 70.41(13) yes
C3 C2 C6 108.8(2) yes
Fe1 C2 H21 124.4 no
C3 C2 H21 126.4 no
C6 C2 H21 124.8 no
C2 C3 Fe1 69.31(14) yes
C2 C3 C4 107.9(2) yes
Fe1 C3 C4 69.80(14) yes
C2 C3 H31 126.2 no
Fe1 C3 H31 125.0 no
C4 C3 H31 125.8 no
C3 C4 Fe1 69.68(14) yes
C3 C4 C5 107.9(2) yes
Fe1 C4 C5 69.33(13) yes
C3 C4 H41 126.5 no
Fe1 C4 H41 126.6 no
C5 C4 H41 125.6 no
C4 C5 Fe1 69.93(14) yes
C4 C5 C6 108.5(2) yes
Fe1 C5 C6 70.23(13) yes
C4 C5 H51 125.6 no
Fe1 C5 H51 126.3 no
C6 C5 H51 125.9 no
C5 C6 C2 106.9(2) yes
C5 C6 Fe1 68.91(13) yes
C2 C6 Fe1 68.87(13) yes
C5 C6 C7 125.2(2) yes
C2 C6 C7 127.8(2) yes
Fe1 C6 C7 129.45(16) yes
C6 C7 C8 121.3(2) yes
C6 C7 C12 119.2(2) yes
C8 C7 C12 119.5(2) yes
C7 C8 C9 117.2(2) yes
C7 C8 B13 127.3(2) yes
C9 C8 B13 115.4(2) yes
C8 C9 C10 122.6(2) yes
C8 C9 H91 119.3 no
C10 C9 H91 118.1 no
C9 C10 C11 119.1(2) yes
C9 C10 H101 120.4 no
C11 C10 H101 120.5 no
C10 C11 C12 119.7(2) yes
C10 C11 H111 120.2 no
C12 C11 H111 120.1 no
C7 C12 C11 121.8(2) yes
C7 C12 H121 118.4 no
C11 C12 H121 119.8 no
C8 B13 C14 123.8(2) yes
C8 B13 C23 115.8(2) yes
C14 B13 C23 120.3(2) yes
B13 C14 C15 120.7(2) yes
B13 C14 C21 122.1(2) yes
C15 C14 C21 117.2(2) yes
C14 C15 C16 123.5(2) yes
C14 C15 C17 119.9(2) yes
C16 C15 C17 116.6(2) yes
C15 C16 H161 109.3 no
C15 C16 H162 111.4 no
H161 C16 H162 108.1 no
C15 C16 H163 111.3 no
H161 C16 H163 108.8 no
H162 C16 H163 107.8 no
C15 C17 C18 122.6(2) yes
C15 C17 H171 118.0 no
C18 C17 H171 119.4 no
C17 C18 C19 121.0(3) yes
C17 C18 C20 117.4(2) yes
C19 C18 C20 121.5(3) yes
C18 C19 H193 111.2 no
C18 C19 H192 111.2 no
H193 C19 H192 108.2 no
C18 C19 H191 109.4 no
H193 C19 H191 107.9 no
H192 C19 H191 108.8 no
C18 C20 C21 122.0(2) yes
C18 C20 H201 118.9 no
C21 C20 H201 119.1 no
C14 C21 C20 120.8(2) yes
C14 C21 C22 122.4(2) yes
C20 C21 C22 116.8(2) yes
C21 C22 H223 110.5 no
C21 C22 H222 112.2 no
H223 C22 H222 108.1 no
C21 C22 H221 110.6 no
H223 C22 H221 106.8 no
H222 C22 H221 108.4 no
B13 C23 C24 120.2(2) yes
B13 C23 C29 121.5(2) yes
C24 C23 C29 118.3(2) yes
C23 C24 C25 120.1(2) yes
C23 C24 C31 120.8(2) yes
C25 C24 C31 119.0(2) yes
C24 C25 C26 121.7(2) yes
C24 C25 H251 118.9 no
C26 C25 H251 119.4 no
C25 C26 C27 120.6(3) yes
C25 C26 C28 118.3(2) yes
C27 C26 C28 121.1(3) yes
C26 C27 H273 110.1 no
C26 C27 H272 110.4 no
H273 C27 H272 109.9 no
C26 C27 H271 110.2 no
H273 C27 H271 108.0 no
H272 C27 H271 108.2 no
C26 C28 C29 121.5(2) yes
C26 C28 H281 118.9 no
C29 C28 H281 119.6 no
C23 C29 C28 119.9(2) yes
C23 C29 C30 121.7(2) yes
C28 C29 C30 118.4(2) yes
C29 C30 H301 110.3 no
C29 C30 H302 111.1 no
H301 C30 H302 107.7 no
C29 C30 H303 111.8 no
H301 C30 H303 108.1 no
H302 C30 H303 107.7 no
C24 C31 H313 109.2 no
C24 C31 H312 111.3 no
H313 C31 H312 108.6 no
C24 C31 H311 110.4 no
H313 C31 H311 108.7 no
H312 C31 H311 108.6 no

loop_
_geom_bond_atom_site_label_1
_geom_bond_atom_site_label_2
_geom_bond_distance
_geom_bond_publ_flag
C40 C41 1.413(4) yes
C40 C44 1.410(4) yes
C40 Fe1 2.055(4) yes
C40 H401 0.973 no
C41 C42 1.424(4) yes
C41 Fe1 2.055(5) yes
C41 H411 0.978 no
C42 C43 1.419(4) yes
C42 Fe1 2.043(7) yes
C42 H421 0.972 no
C43 C44 1.426(4) yes
C43 Fe1 2.021(6) yes
C43 H431 0.976 no
C44 Fe1 2.037(4) yes
C44 H441 0.971 no
C45 C46 1.409(5) yes
C45 C49 1.410(5) yes
C45 Fe1 2.038(13) yes
C45 H451 0.980 no
C46 C47 1.420(5) yes
C46 Fe1 2.042(15) yes
C46 H461 0.979 no
C47 C48 1.419(5) yes
C47 Fe1 2.06(2) yes
C47 H471 0.982 no
C48 C49 1.418(5) yes
C48 Fe1 2.099(16) yes
C48 H481 0.978 no
C49 Fe1 2.037(12) yes
C49 H491 0.978 no
Fe1 C2 2.040(2) yes
Fe1 C3 2.049(2) yes
Fe1 C4 2.051(2) yes
Fe1 C5 2.043(2) yes
Fe1 C6 2.061(2) yes
Fe1 C2 2.040(2) yes
Fe1 C3 2.049(2) yes
Fe1 C4 2.051(2) yes
Fe1 C5 2.043(2) yes
Fe1 C6 2.061(2) yes
C2 C3 1.422(3) yes
C2 C6 1.427(3) yes
C2 H21 0.974 no
C3 C4 1.420(4) yes
C3 H31 0.982 no
C4 C5 1.425(3) yes
C4 H41 0.977 no
C5 C6 1.432(3) yes
C5 H51 0.972 no
C6 C7 1.476(3) yes
C7 C8 1.418(3) yes
C7 C12 1.395(3) yes
C8 C9 1.412(3) yes
C8 B13 1.583(3) yes
C9 C10 1.386(4) yes
C9 H91 0.946 no
C10 C11 1.390(4) yes
C10 H101 0.940 no
C11 C12 1.385(4) yes
C11 H111 0.947 no
C12 H121 0.934 no
B13 C14 1.583(4) yes
B13 C23 1.577(4) yes
C14 C15 1.426(3) yes
C14 C21 1.414(3) yes
C15 C16 1.509(4) yes
C15 C17 1.400(3) yes
C16 H161 0.969 no
C16 H162 0.969 no
C16 H163 0.967 no
C17 C18 1.385(4) yes
C17 H171 0.942 no
C18 C19 1.510(4) yes
C18 C20 1.392(4) yes
C19 H193 0.962 no
C19 H192 0.964 no
C19 H191 0.956 no
C20 C21 1.395(4) yes
C20 H201 0.942 no
C21 C22 1.512(3) yes
C22 H223 0.972 no
C22 H222 0.965 no
C22 H221 0.963 no
C23 C24 1.414(3) yes
C23 C29 1.411(4) yes
C24 C25 1.393(3) yes
C24 C31 1.513(4) yes
C25 C26 1.388(4) yes
C25 H251 0.940 no
C26 C27 1.508(4) yes
C26 C28 1.393(4) yes
C27 H273 0.974 no
C27 H272 0.974 no
C27 H271 0.965 no
C28 C29 1.400(4) yes
C28 H281 0.937 no
C29 C30 1.516(4) yes
C30 H301 0.962 no
C30 H302 0.962 no
C30 H303 0.963 no
C31 H313 0.957 no
C31 H312 0.967 no
C31 H311 0.964 no
